data_1517083
loop_
_publ_author_name
'Imagawa, Hiroshi'
'Iyenaga, Tomoaki'
'Nishizawa, Mugio'

_publ_section_title
;
 Mercuric triflate-catalyzed tandem cyclization leading to
 polycarbocycles.
;
_journal_issue 3
_journal_name_full 'Organic letters'
_journal_page_first 451
_journal_page_last 453
_journal_paper_doi 10.1021/ol047472t
_journal_volume 7
_journal_year 2005
_chemical_compound_source synthetic
_chemical_formula_moiety 'C21 H28 O2 S '
_chemical_formula_sum 'C21 H28 O2 S'
_chemical_formula_weight 344.517
_chemical_name_systematic
;
 (4aS,8S,8aS)-4,7,8a-trimethyl-8-[(p-methylphenylsulfonyl)methyl]-
1,2,4a,5,8,8a-hexahydronaphthalene
;
_space_group_IT_number 29
_symmetry_cell_setting orthorhombic
_symmetry_space_group_name_Hall 'P -2bc -2c'
_symmetry_space_group_name_H-M 'P c 21 b'
_audit_creation_method maXus
_cell_angle_alpha 90.00
_cell_angle_beta 90.00
_cell_angle_gamma 90.00
_cell_formula_units_Z 4
_cell_length_a 7.8410(2)
_cell_length_b 13.7550(5)
_cell_length_c 17.4400(9)
_cell_measurement_temperature 298
_cell_volume 1880.96(13)
_computing_cell_refinement Scalepack(HKL)
_computing_data_collection 'DIP Image plate'
_computing_data_reduction 'maXus (Mackay et al., 1999)'
_computing_structure_refinement 'SHELXL-97 (Sheldrick, 1997)'
_diffrn_measured_fraction_theta_full 0.915
_diffrn_measured_fraction_theta_max 0.915
_diffrn_measurement_device 'DIP Image plate'
_diffrn_measurement_method IP
_diffrn_orient_matrix_type X=UH
_diffrn_orient_matrix_UB_11 -0.00947
_diffrn_orient_matrix_UB_12 -0.12627
_diffrn_orient_matrix_UB_13 -0.01575
_diffrn_orient_matrix_UB_21 0.03840
_diffrn_orient_matrix_UB_22 0.00481
_diffrn_orient_matrix_UB_23 -0.06166
_diffrn_orient_matrix_UB_31 0.04856
_diffrn_orient_matrix_UB_32 -0.00734
_diffrn_orient_matrix_UB_33 0.02967
_diffrn_radiation_source 'fine-focus sealed tube'
_diffrn_radiation_type ' MoK\a'
_diffrn_radiation_wavelength_id all
_diffrn_reflns_limit_h_max 9
_diffrn_reflns_limit_h_min 0
_diffrn_reflns_limit_k_max 16
_diffrn_reflns_limit_k_min 0
_diffrn_reflns_limit_l_max 21
_diffrn_reflns_limit_l_min 0
_diffrn_reflns_number 1859
_diffrn_reflns_theta_full 25.66
_diffrn_reflns_theta_max 25.66
_diffrn_reflns_theta_min 2.34
_exptl_absorpt_coefficient_mu 0.182
_exptl_absorpt_correction_type none
_exptl_crystal_colour Colourless
_exptl_crystal_density_diffrn 1.217
_exptl_crystal_density_method 'not measured'
_exptl_crystal_description Cube
_exptl_crystal_F_000 744.0
_exptl_crystal_size_max 0.70
_exptl_crystal_size_mid 0.60
_exptl_crystal_size_min 0.55
_refine_diff_density_max 0.281
_refine_diff_density_min -0.414
_refine_diff_density_rms 0.107
_refine_ls_abs_structure_details 'Flack H D (1983), Acta Cryst. A39, 876-881'
_refine_ls_abs_structure_Flack 0.14(13)
_refine_ls_extinction_method none
_refine_ls_goodness_of_fit_ref 1.193
_refine_ls_hydrogen_treatment refxyz
_refine_ls_matrix_type full
_refine_ls_number_parameters 217
_refine_ls_number_reflns 1709
_refine_ls_number_restraints 1
_refine_ls_restrained_S_all 1.193
_refine_ls_R_factor_all 0.0462
_refine_ls_R_factor_gt 0.0436
_refine_ls_shift/su_max 0.001
_refine_ls_shift/su_mean 0.000
_refine_ls_structure_factor_coef Fsqd
_refine_ls_weighting_details 'calc w=1/[\s^2^(Fo^2^)+(0.0967P)^2^+0.1727P] where P=(Fo^2^+2Fc^2^)/3'
_refine_ls_weighting_scheme calc
_refine_ls_wR_factor_gt 0.1228
_refine_ls_wR_factor_ref 0.1316
_reflns_number_gt 1678
_reflns_number_total 1709
_reflns_threshold_expression >2sigma(I)
_cod_data_source_file ol047472tsi20041209_070737.cif
_cod_data_source_block global
_cod_depositor_comments
;
The following automatic conversions were performed:

'_symmetry_cell_setting' value 'Orthorhombic' changed to
'orthorhombic' according to
/usr/data/users/saulius/automatic-downloads/retrospective/ACS/lib/dictionaries/cif_core.dic
dictionary named 'cif_core.dic' version 2.4.2 from 2011-04-26.

Automatic conversion script
Id: cif_fix_values 2281 2013-09-26 08:29:07Z andrius 
;
_cod_original_sg_symbol_H-M 'P c 21 b      '
_cod_original_formula_sum 'C21 H28 O2 S '
_cod_database_code 1517083

loop_
_symmetry_equiv_pos_as_xyz
+X,+Y,+Z
'-X,+Y+ 1/2,-Z'
'-X,+Y,+Z+ 1/2'
'+X,+Y+ 1/2,-Z+ 1/2'

loop_
_atom_site_label
_atom_site_type_symbol
_atom_site_fract_x
_atom_site_fract_y
_atom_site_fract_z
_atom_site_U_iso_or_equiv
_atom_site_adp_type
_atom_site_occupancy
_atom_site_symmetry_multiplicity
_atom_site_calc_flag
_atom_site_refinement_flags
S1 S 0.51074(9) -0.05498(10) 0.43985(4) 0.0493(3) Uani 1 1 d .
C2 C 0.3728(4) 0.0007(2) 0.30020(16) 0.0402(6) Uani 1 1 d .
O3 O 0.5723(4) 0.0413(2) 0.45864(16) 0.0697(9) Uani 1 1 d .
C4 C 0.4544(4) 0.0825(3) 0.2541(2) 0.0496(7) Uani 1 1 d .
O5 O 0.3474(3) -0.0836(3) 0.46890(15) 0.0789(11) Uani 1 1 d .
C6 C 0.2387(3) -0.0577(2) 0.25327(15) 0.0396(6) Uani 1 1 d .
C7 C -0.0413(5) -0.0279(3) 0.18206(18) 0.0510(8) Uani 1 1 d .
C8 C 0.9542(4) -0.1735(3) 0.5032(2) 0.0493(7) Uani 1 1 d .
C9 C 0.6644(4) -0.1395(2) 0.47119(15) 0.0392(6) Uani 1 1 d .
C10 C 0.8325(4) -0.1104(2) 0.47512(18) 0.0454(7) Uani 1 1 d .
C11 C 0.5064(4) -0.0681(3) 0.33809(17) 0.0439(7) Uani 1 1 d .
C12 C 0.7403(5) -0.2949(3) 0.5206(2) 0.0579(9) Uani 1 1 d .
C13 C 0.1212(4) 0.0168(2) 0.21368(17) 0.0432(6) Uani 1 1 d .
C14 C 0.6179(4) -0.2333(3) 0.49365(19) 0.0531(8) Uani 1 1 d .
C15 C 0.2222(5) 0.0767(3) 0.15494(19) 0.0541(8) Uani 1 1 d .
C16 C 0.3863(5) 0.1130(3) 0.1888(2) 0.0565(9) Uani 1 1 d .
C17 C 0.9097(5) -0.2662(2) 0.52693(17) 0.0511(8) Uani 1 1 d .
C18 C -0.0967(5) -0.1132(3) 0.2053(2) 0.0618(10) Uani 1 1 d .
C19 C 0.3277(5) -0.1224(3) 0.19319(18) 0.0527(8) Uani 1 1 d .
C20 C 0.1277(5) -0.1192(3) 0.30718(18) 0.0512(8) Uani 1 1 d .
C21 C 0.6098(5) 0.1320(3) 0.2867(3) 0.0687(10) Uani 1 1 d .
C22 C -0.0098(5) -0.1751(4) 0.2645(3) 0.0660(11) Uani 1 1 d .
C23 C -0.1414(5) 0.0314(4) 0.1246(2) 0.0705(12) Uani 1 1 d .
C24 C 1.0417(8) -0.3335(5) 0.5599(3) 0.0858(16) Uani 1 1 d .
H2 H 0.3168 0.0328 0.3442 0.048 Uiso 1 1 d R
H8 H 1.0712 -0.1534 0.5066 0.059 Uiso 1 1 d R
H10 H 0.8584 -0.0487 0.4629 0.054 Uiso 1 1 d R
H11A H 0.4930 -0.1439 0.3290 0.053 Uiso 1 1 d R
H11B H 0.6209 -0.0640 0.3200 0.053 Uiso 1 1 d R
H12 H 0.7088 -0.3633 0.5348 0.069 Uiso 1 1 d R
H13 H 0.0879 0.0688 0.2570 0.052 Uiso 1 1 d R
H14 H 0.5011 -0.2536 0.4898 0.064 Uiso 1 1 d R
H15A H 0.2478 0.0373 0.1110 0.065 Uiso 1 1 d R
H15B H 0.1556 0.1319 0.1393 0.065 Uiso 1 1 d R
H16 H 0.4426 0.1622 0.1591 0.068 Uiso 1 1 d R
H18 H -0.2000 -0.1397 0.1844 0.074 Uiso 1 1 d R
H19A H 0.2435 -0.1579 0.1647 0.063 Uiso 1 1 d R
H19B H 0.4025 -0.1672 0.2187 0.063 Uiso 1 1 d R
H19C H 0.3926 -0.0823 0.1588 0.063 Uiso 1 1 d R
H20A H 0.1871 -0.1695 0.3455 0.061 Uiso 1 1 d R
H20B H 0.0723 -0.0698 0.3475 0.061 Uiso 1 1 d R
H21A H 0.6478 0.1816 0.2519 0.082 Uiso 1 1 d R
H21B H 0.6992 0.0852 0.2938 0.082 Uiso 1 1 d R
H21C H 0.5814 0.1609 0.3351 0.082 Uiso 1 1 d R
H22A H 0.0254 -0.2255 0.2391 0.079 Uiso 1 1 d R
H22B H -0.0901 -0.2156 0.2967 0.079 Uiso 1 1 d R
H23A H -0.2407 -0.0043 0.1089 0.085 Uiso 1 1 d R
H23B H -0.0712 0.0443 0.0806 0.085 Uiso 1 1 d R
H23C H -0.1757 0.0918 0.1475 0.085 Uiso 1 1 d R
H24A H 0.9892 -0.3942 0.5732 0.103 Uiso 1 1 d R
H24B H 1.0907 -0.3047 0.6050 0.103 Uiso 1 1 d R
H24C H 1.1296 -0.3446 0.5226 0.103 Uiso 1 1 d R

loop_
_atom_site_aniso_label
_atom_site_aniso_U_11
_atom_site_aniso_U_22
_atom_site_aniso_U_33
_atom_site_aniso_U_23
_atom_site_aniso_U_13
_atom_site_aniso_U_12
S1 0.0427(4) 0.0672(6) 0.0379(4) -0.0084(3) -0.0049(2) 0.0147(4)
C2 0.0390(15) 0.0422(17) 0.0393(13) -0.0054(11) -0.0018(10) 0.0049(11)
O3 0.088(2) 0.0579(17) 0.0631(15) -0.0187(13) -0.0267(15) 0.0247(15)
C4 0.0480(16) 0.0468(18) 0.0540(17) -0.0018(14) -0.0010(15) -0.0014(14)
O5 0.0429(13) 0.146(3) 0.0482(13) -0.0015(16) 0.0067(10) 0.0160(16)
C6 0.0420(13) 0.0406(15) 0.0362(12) -0.0043(11) -0.0036(11) 0.0027(13)
C7 0.0444(16) 0.065(3) 0.0436(16) -0.0052(14) -0.0064(12) 0.0065(15)
C8 0.0370(14) 0.059(2) 0.0516(16) -0.0019(13) -0.0035(13) 0.0024(14)
C9 0.0387(14) 0.0463(16) 0.0325(12) -0.0032(10) -0.0018(10) -0.0004(11)
C10 0.0429(16) 0.0404(16) 0.0529(17) 0.0050(12) 0.0016(12) -0.0052(13)
C11 0.0431(15) 0.0511(19) 0.0374(14) -0.0048(13) -0.0032(10) 0.0092(12)
C12 0.080(2) 0.0371(17) 0.0563(18) 0.0040(13) 0.0004(16) -0.0099(16)
C13 0.0462(16) 0.0423(17) 0.0410(14) -0.0033(12) -0.0066(11) 0.0065(12)
C14 0.0477(18) 0.057(2) 0.0549(18) -0.0006(15) -0.0005(13) -0.0183(14)
C15 0.063(2) 0.055(2) 0.0437(16) 0.0071(14) -0.0042(14) 0.0037(16)
C16 0.060(2) 0.054(2) 0.055(2) 0.0110(15) 0.0014(14) -0.0043(17)
C17 0.069(2) 0.0438(18) 0.0405(15) -0.0030(12) -0.0022(13) 0.0135(15)
C18 0.049(2) 0.074(3) 0.063(2) -0.0109(19) -0.0153(15) -0.0083(18)
C19 0.057(2) 0.054(2) 0.0471(16) -0.0117(13) -0.0068(12) 0.0107(16)
C20 0.055(2) 0.049(2) 0.0494(17) 0.0029(13) -0.0095(12) -0.0088(15)
C21 0.059(2) 0.065(3) 0.082(2) -0.001(2) -0.0063(18) -0.0151(19)
C22 0.066(2) 0.063(3) 0.069(3) 0.0037(19) -0.0132(16) -0.0211(18)
C23 0.059(2) 0.093(3) 0.059(2) 0.000(2) -0.0187(16) 0.017(2)
C24 0.108(4) 0.073(3) 0.077(3) -0.001(2) -0.020(2) 0.042(3)

loop_
_atom_type_symbol
_atom_type_description
_atom_type_scat_dispersion_real
_atom_type_scat_dispersion_imag
_atom_type_scat_source
C C 0.0033 0.0016 'International Tables Vol C Tables 4.2.6.8 and 6.1.1.4'
H H 0.0000 0.0000 'International Tables Vol C Tables 4.2.6.8 and 6.1.1.4'
O O 0.0106 0.0060 'International Tables Vol C Tables 4.2.6.8 and 6.1.1.4'
S S 0.1246 0.1234 'International Tables Vol C Tables 4.2.6.8 and 6.1.1.4'

loop_
_diffrn_radiation_wavelength
0.71073

loop_
_geom_angle_atom_site_label_1
_geom_angle_atom_site_label_2
_geom_angle_atom_site_label_3
_geom_angle
O5 S1 O3 118.0(2)
O5 S1 C9 108.71(19)
O3 S1 C9 107.79(15)
O5 S1 C11 107.88(16)
O3 S1 C11 108.92(19)
C9 S1 C11 104.76(14)
C4 C2 C6 112.8(2)
C4 C2 C11 113.0(3)
C6 C2 C11 111.3(3)
C16 C4 C21 120.4(4)
C16 C4 C2 121.2(3)
C21 C4 C2 118.3(3)
C20 C6 C13 107.6(2)
C20 C6 C19 110.8(3)
C13 C6 C19 110.5(2)
C20 C6 C2 110.2(2)
C13 C6 C2 107.2(2)
C19 C6 C2 110.4(2)
C18 C7 C23 121.0(4)
C18 C7 C13 121.8(3)
C23 C7 C13 117.2(4)
C10 C8 C17 120.7(3)
C10 C9 C14 120.2(3)
C10 C9 S1 118.6(2)
C14 C9 S1 121.2(2)
C9 C10 C8 119.8(3)
C2 C11 S1 111.9(2)
C14 C12 C17 121.6(3)
C7 C13 C15 114.1(3)
C7 C13 C6 113.3(3)
C15 C13 C6 110.4(3)
C12 C14 C9 119.1(3)
C16 C15 C13 111.0(3)
C4 C16 C15 125.3(3)
C8 C17 C12 118.6(3)
C8 C17 C24 120.5(4)
C12 C17 C24 120.9(4)
C7 C18 C22 124.6(3)
C22 C20 C6 112.4(3)
C18 C22 C20 111.8(4)
C4 C2 H2 105.5
C6 C2 H2 109.8
C11 C2 H2 104.0
C10 C8 H8 120.0
C17 C8 H8 119.2
C9 C10 H10 118.6
C8 C10 H10 121.5
C2 C11 H11A 117.8
S1 C11 H11A 104.5
C2 C11 H11B 117.2
S1 C11 H11B 107.8
H11A C11 H11B 95.9
C14 C12 H12 119.7
C17 C12 H12 118.8
C7 C13 H13 108.8
C15 C13 H13 103.7
C6 C13 H13 105.9
C12 C14 H14 121.0
C9 C14 H14 119.9
C16 C15 H15A 108.8
C13 C15 H15A 109.7
C16 C15 H15B 108.4
C13 C15 H15B 109.5
H15A C15 H15B 109.5
C4 C16 H16 120.1
C15 C16 H16 114.6
C7 C18 H18 120.0
C22 C18 H18 115.4
C6 C19 H19A 109.5
C6 C19 H19B 109.4
H19A C19 H19B 109.5
C6 C19 H19C 109.5
H19A C19 H19C 109.5
H19B C19 H19C 109.5
C22 C20 H20A 106.8
C6 C20 H20A 119.5
C22 C20 H20B 110.8
C6 C20 H20B 106.4
H20A C20 H20B 100.2
C4 C21 H21A 109.5
C4 C21 H21B 109.6
H21A C21 H21B 109.5
C4 C21 H21C 109.4
H21A C21 H21C 109.5
H21B C21 H21C 109.5
C18 C22 H22A 104.4
C20 C22 H22A 115.3
C18 C22 H22B 114.3
C20 C22 H22B 116.6
H22A C22 H22B 92.4
C7 C23 H23A 109.5
C7 C23 H23B 109.4
H23A C23 H23B 109.5
C7 C23 H23C 109.6
H23A C23 H23C 109.5
H23B C23 H23C 109.5
C17 C24 H24A 109.5
C17 C24 H24B 109.5
H24A C24 H24B 109.5
C17 C24 H24C 109.4
H24A C24 H24C 109.5
H24B C24 H24C 109.5

loop_
_geom_bond_atom_site_label_1
_geom_bond_atom_site_label_2
_geom_bond_distance
S1 O5 1.432(3)
S1 O3 1.447(3)
S1 C9 1.761(3)
S1 C11 1.784(3)
C2 C4 1.524(5)
C2 C6 1.556(4)
C2 C11 1.559(4)
C4 C16 1.325(5)
C4 C21 1.508(5)
C6 C20 1.535(4)
C6 C13 1.541(4)
C6 C19 1.542(4)
C7 C18 1.315(6)
C7 C23 1.513(5)
C7 C13 1.519(5)
C8 C10 1.380(5)
C8 C17 1.385(5)
C9 C10 1.379(4)
C9 C14 1.396(5)
C12 C14 1.364(5)
C12 C17 1.390(6)
C13 C15 1.535(5)
C15 C16 1.502(5)
C17 C24 1.503(5)
C18 C22 1.501(6)
C20 C22 1.520(5)
C2 H2 0.9879
C8 H8 0.9600
C10 H10 0.8982
C11 H11A 1.0594
C11 H11B 0.9529
C12 H12 1.0046
C13 H13 1.0725
C14 H14 0.9600
C15 H15A 0.9600
C15 H15B 0.9600
C16 H16 0.9600
C18 H18 0.9600
C19 H19A 0.9600
C19 H19B 0.9600
C19 H19C 0.9600
C20 H20A 1.0678
C20 H20B 1.0703
C21 H21A 0.9600
C21 H21B 0.9600
C21 H21C 0.9600
C22 H22A 0.8673
C22 H22B 1.0112
C23 H23A 0.9600
C23 H23B 0.9601
C23 H23C 0.9599
C24 H24A 0.9600
C24 H24B 0.9601
C24 H24C 0.9599
